data_8107198
loop_
_publ_author_name
'Guang-Zhen, Liu'
'Li, Ya-Di'

_publ_section_title
;
 Hydrothermal synthesis and crystal structure of
 catena-poly[diaqua-bis(\m2-4-[(4-pyridinylmethyl)amino]benzoato-\k2
 N:O)cobalt(II)]--1,2bi(4-pyridyl)ethene--water (1/1/1), C50H50N8O8Co
;
_journal_issue 4
_journal_name_full 'Zeitschrift f\"ur Kristallographie - New Crystal Structures'
_journal_page_first 719
_journal_page_last 721
_journal_paper_doi 10.1515/ncrs-2022-0127
_journal_volume 237
_journal_year 2022
_chemical_formula_moiety 'C13 H13 Co0.5 N2 O3, C12 H10 N2, H2 O'
_chemical_formula_sum 'C25 H25 Co0.5 N4 O4'
_chemical_formula_weight 474.95
_space_group_crystal_system triclinic
_space_group_IT_number 2
_space_group_name_Hall '-P 1'
_space_group_name_H-M_alt 'P -1'
_atom_sites_solution_hydrogens mixed
_atom_sites_solution_primary dual
_cell_angle_alpha 96.478(3)
_cell_angle_beta 104.766(3)
_cell_angle_gamma 103.901(4)
_cell_formula_units_Z 2
_cell_length_a 9.2920(4)
_cell_length_b 11.3648(5)
_cell_length_c 11.9954(4)
_cell_measurement_reflns_used 6304
_cell_measurement_temperature 293(2)
_cell_measurement_theta_max 27.4660
_cell_measurement_theta_min 4.0820
_cell_volume 1168.41(9)
_computing_cell_refinement 'CrysAlisPro 1.171.38.41r (Rigaku OD, 2015)'
_computing_data_collection 'CrysAlisPro 1.171.38.41r (Rigaku OD, 2015)'
_computing_data_reduction 'CrysAlisPro 1.171.38.41r (Rigaku OD, 2015)'
_computing_molecular_graphics 'Olex2 (Dolomanov et al., 2009)'
_computing_publication_material 'Olex2 (Dolomanov et al., 2009)'
_computing_structure_refinement 'ShelXL (Sheldrick, 2015)'
_computing_structure_solution 'ShelXT (Sheldrick, 2015)'
_diffrn_ambient_temperature 293(2)
_diffrn_detector 'CCD plate'
_diffrn_detector_area_resol_mean 8.0584
_diffrn_detector_type EosS2
_diffrn_measured_fraction_theta_full 0.995
_diffrn_measured_fraction_theta_max 0.995
_diffrn_measurement_details
;
List of Runs (angles in degrees, time in seconds):

  # Type    Start    End  Width  t~exp~   \w     \q     \k     \f   Frames
--------------------------------------------------------------------------
  1  \w    -86.00 -35.00   1.00    6.60    --  -13.48-178.00 150.00   51
  2  \w    -20.00  25.00   1.00    6.60    --  -13.48 -99.00-150.00   45
  3  \w    -40.00  54.00   1.00    6.60    --  -13.48  77.00 120.00   94
  4  \w    -83.00   5.00   1.00    6.60    --  -13.48 -38.00-180.00   88
  5  \w    -20.00  25.00   1.00    6.60    --  -13.48 -99.00-120.00   45
  6  \w    -85.00  16.00   1.00    6.60    --  -13.48 -19.00  30.00  101
  7  \w    -81.00  13.00   1.00    6.60    --  -13.48 -77.00   0.00   94
  8  \w     35.00  60.00   1.00    6.60    --   14.49 178.00 120.00   25
;
_diffrn_measurement_device 'four-circle diffractometer'
_diffrn_measurement_device_type 'SuperNova, Single source at offset, EosS2'
_diffrn_measurement_method '\w scans'
_diffrn_orient_matrix_type 'CrysAlisPro convention (1999,Acta A55,543-557)'
_diffrn_orient_matrix_UB_11 -0.0338263000
_diffrn_orient_matrix_UB_12 -0.0603964000
_diffrn_orient_matrix_UB_13 0.0075669000
_diffrn_orient_matrix_UB_21 -0.0694286000
_diffrn_orient_matrix_UB_22 0.0157213000
_diffrn_orient_matrix_UB_23 -0.0001131000
_diffrn_orient_matrix_UB_31 -0.0282376000
_diffrn_orient_matrix_UB_32 -0.0196511000
_diffrn_orient_matrix_UB_33 -0.0617680000
_diffrn_radiation_monochromator mirror
_diffrn_radiation_probe x-ray
_diffrn_radiation_type MoK\a
_diffrn_radiation_wavelength 0.71073
_diffrn_reflns_av_R_equivalents 0.0248
_diffrn_reflns_av_unetI/netI 0.0311
_diffrn_reflns_Laue_measured_fraction_full 0.995
_diffrn_reflns_Laue_measured_fraction_max 0.995
_diffrn_reflns_limit_h_max 11
_diffrn_reflns_limit_h_min -11
_diffrn_reflns_limit_k_max 13
_diffrn_reflns_limit_k_min -13
_diffrn_reflns_limit_l_max 14
_diffrn_reflns_limit_l_min -14
_diffrn_reflns_number 13006
_diffrn_reflns_point_group_measured_fraction_full 0.995
_diffrn_reflns_point_group_measured_fraction_max 0.995
_diffrn_reflns_theta_full 25.499
_diffrn_reflns_theta_max 25.499
_diffrn_reflns_theta_min 3.323
_diffrn_source 'micro-focus sealed X-ray tube'
_diffrn_source_type 'SuperNova (Mo) X-ray Source'
_exptl_absorpt_coefficient_mu 0.431
_exptl_absorpt_correction_T_max 1.00000
_exptl_absorpt_correction_T_min 0.76528
_exptl_absorpt_correction_type multi-scan
_exptl_absorpt_process_details
;
CrysAlisPro 1.171.38.41r (Rigaku Oxford Diffraction, 2015)
Empirical absorption correction using spherical harmonics,
 implemented in SCALE3 ABSPACK scaling algorithm.
;
_exptl_crystal_colour 'clear pinkish pink'
_exptl_crystal_colour_lustre clear
_exptl_crystal_colour_modifier pinkish
_exptl_crystal_colour_primary pink
_exptl_crystal_density_diffrn 1.350
_exptl_crystal_description block
_exptl_crystal_F_000 497
_exptl_crystal_size_max 0.35
_exptl_crystal_size_mid 0.27
_exptl_crystal_size_min 0.22
_refine_diff_density_max 0.267
_refine_diff_density_min -0.234
_refine_diff_density_rms 0.044
_refine_ls_extinction_coef .
_refine_ls_extinction_method none
_refine_ls_goodness_of_fit_ref 1.079
_refine_ls_hydrogen_treatment constr
_refine_ls_matrix_type full
_refine_ls_number_parameters 308
_refine_ls_number_reflns 4330
_refine_ls_number_restraints 0
_refine_ls_restrained_S_all 1.079
_refine_ls_R_factor_all 0.0443
_refine_ls_R_factor_gt 0.0393
_refine_ls_shift/su_max 0.000
_refine_ls_shift/su_mean 0.000
_refine_ls_structure_factor_coef Fsqd
_refine_ls_weighting_details 'w=1/[\s^2^(Fo^2^)+(0.1000P)^2^] where P=(Fo^2^+2Fc^2^)/3'
_refine_ls_weighting_scheme calc
_refine_ls_wR_factor_gt 0.1379
_refine_ls_wR_factor_ref 0.1431
_reflns_Friedel_coverage 0.000
_reflns_Friedel_fraction_full .
_reflns_Friedel_fraction_max .
_reflns_number_gt 3900
_reflns_number_total 4330
_reflns_threshold_expression 'I > 2\s(I)'
_cod_data_source_file suppl_j_ncrs-2022-0127_suppl.cif
_cod_data_source_block lgz-5
_cod_original_cell_volume 1168.40(8)
_cod_original_formula_sum 'C25 H25 Co0.50 N4 O4'
_cod_database_code 8107198
_chemical_oxdiff_usercomment 'c h n o ZN'
_shelx_space_group_comment
;
The symmetry employed for this shelxl refinement is uniquely defined
by the following loop, which should always be used as a source of
symmetry information in preference to the above space-group names.
They are only intended as comments.
;
_reflns_odcompleteness_completeness 99.79
_reflns_odcompleteness_iscentric 1
_reflns_odcompleteness_theta 25.13
_olex2_refinement_description
;
1. Fixed Uiso
 At 1.2 times of:
  All C(H) groups, All C(H,H) groups, All N(H) groups
 At 1.5 times of:
  All O(H,H) groups
2.a Free rotating group:
 O2W(H2WA,H2WB)
2.b Rotating group:
 O1W(H1WA,H1WB)
2.c Secondary CH2 refined with riding coordinates:
 C8(H8A,H8B)
2.d Aromatic/amide H refined with riding coordinates:
 N3(H3), C3(H3A), C4(H4), C6(H6), C7(H7), C10(H10), C11(H11), C12(H12),
 C13(H13), C14(H14), C15(H15), C17(H17), C18(H18), C19(H19), C20(H20), C22(H22),
  C23(H23), C24(H24), C25(H25)
;
_shelx_shelxl_version_number 2014/7
_olex2_date_sample_data_collection 2016-10-21
_olex2_submission_special_instructions 'No special instructions were received'
_oxdiff_exptl_absorpt_empirical_details
;
Empirical correction (ABSPACK) includes:
- Absorption correction using spherical harmonics
- Frame scaling
;
_oxdiff_exptl_absorpt_empirical_full_max 1.280
_oxdiff_exptl_absorpt_empirical_full_min 0.529

loop_
_space_group_symop_operation_xyz
'x, y, z'
'-x, -y, -z'

loop_
_atom_site_label
_atom_site_type_symbol
_atom_site_fract_x
_atom_site_fract_y
_atom_site_fract_z
_atom_site_U_iso_or_equiv
_atom_site_adp_type
_atom_site_occupancy
_atom_site_site_symmetry_order
_atom_site_calc_flag
_atom_site_refinement_flags_posn
_atom_site_refinement_flags_adp
_atom_site_refinement_flags_occupancy
_atom_site_disorder_assembly
_atom_site_disorder_group
Co1 Co 0.5000 0.5000 0.0000 0.02821(16) Uani 1 2 d S T P . .
O1 O 0.63176(17) 0.56042(14) 0.17568(11) 0.0364(4) Uani 1 1 d . . . . .
O1W O 0.51531(17) 0.32115(14) 0.01855(12) 0.0368(4) Uani 1 1 d . . . . .
H1WA H 0.4978 0.3047 0.0832 0.055 Uiso 1 1 d GR . . . .
H1WB H 0.4479 0.2929 -0.0480 0.055 Uiso 1 1 d GR . . . .
O2 O 0.6761(2) 0.76450(15) 0.19879(13) 0.0470(4) Uani 1 1 d . . . . .
N3 N 1.0511(2) 0.7185(2) 0.71006(15) 0.0422(5) Uani 1 1 d . . . . .
H3 H 1.1003 0.7931 0.7451 0.051 Uiso 1 1 calc R . . . .
N4 N 0.7093(2) 0.53415(17) 0.94256(14) 0.0349(4) Uani 1 1 d . . . . .
C1 C 0.6914(2) 0.6674(2) 0.23659(17) 0.0311(5) Uani 1 1 d . . . . .
C2 C 0.7840(2) 0.6792(2) 0.36118(16) 0.0316(5) Uani 1 1 d . . . . .
C3 C 0.8698(3) 0.7945(2) 0.42957(18) 0.0385(5) Uani 1 1 d . . . . .
H3A H 0.8691 0.8650 0.3972 0.046 Uiso 1 1 calc R . . . .
C4 C 0.9555(3) 0.8054(2) 0.54411(18) 0.0408(5) Uani 1 1 d . . . . .
H4 H 1.0120 0.8833 0.5877 0.049 Uiso 1 1 calc R . . . .
C5 C 0.9595(2) 0.7019(2) 0.59640(16) 0.0336(5) Uani 1 1 d . . . . .
C6 C 0.8716(2) 0.5864(2) 0.52925(17) 0.0344(5) Uani 1 1 d . . . . .
H6 H 0.8704 0.5160 0.5622 0.041 Uiso 1 1 calc R . . . .
C7 C 0.7860(2) 0.5761(2) 0.41336(17) 0.0336(5) Uani 1 1 d . . . . .
H7 H 0.7288 0.4984 0.3697 0.040 Uiso 1 1 calc R . . . .
C8 C 1.0720(2) 0.6216(2) 0.77610(18) 0.0406(6) Uani 1 1 d . . . . .
H8A H 1.1733 0.6489 0.8339 0.049 Uiso 1 1 calc R . . . .
H8B H 1.0692 0.5493 0.7233 0.049 Uiso 1 1 calc R . . . .
C9 C 0.9487(2) 0.5868(2) 0.83785(17) 0.0324(5) Uani 1 1 d . . . . .
C10 C 0.9406(3) 0.6702(2) 0.92759(19) 0.0433(6) Uani 1 1 d . . . . .
H10 H 1.0157 0.7459 0.9548 0.052 Uiso 1 1 calc R . . . .
C11 C 0.8203(3) 0.6404(2) 0.97677(19) 0.0425(6) Uani 1 1 d . . . . .
H11 H 0.8169 0.6978 1.0371 0.051 Uiso 1 1 calc R . . . .
C12 C 0.7209(3) 0.4524(2) 0.8594(2) 0.0449(6) Uani 1 1 d . . . . .
H12 H 0.6465 0.3763 0.8354 0.054 Uiso 1 1 calc R . . . .
C13 C 0.8382(3) 0.4753(2) 0.8071(2) 0.0438(6) Uani 1 1 d . . . . .
H13 H 0.8423 0.4144 0.7503 0.053 Uiso 1 1 calc R . . . .
N1 N 0.4762(2) 0.2647(2) 0.22787(15) 0.0430(5) Uani 1 1 d . . . . .
N2 N 0.7694(3) 0.0202(2) 0.95472(17) 0.0549(6) Uani 1 1 d . . . . .
C14 C 0.5692(3) 0.1954(2) 0.26182(19) 0.0421(6) Uani 1 1 d . . . . .
H14 H 0.6120 0.1638 0.2072 0.050 Uiso 1 1 calc R . . . .
C15 C 0.6071(3) 0.1669(2) 0.37156(19) 0.0436(6) Uani 1 1 d . . . . .
H15 H 0.6739 0.1181 0.3898 0.052 Uiso 1 1 calc R . . . .
C16 C 0.5448(2) 0.2118(2) 0.45536(18) 0.0373(5) Uani 1 1 d . . . . .
C17 C 0.4478(3) 0.2842(3) 0.4206(2) 0.0486(6) Uani 1 1 d . . . . .
H17 H 0.4026 0.3163 0.4733 0.058 Uiso 1 1 calc R . . . .
C18 C 0.4175(3) 0.3092(3) 0.3088(2) 0.0534(7) Uani 1 1 d . . . . .
H18 H 0.3531 0.3595 0.2885 0.064 Uiso 1 1 calc R . . . .
C19 C 0.5745(3) 0.1825(2) 0.57362(18) 0.0422(6) Uani 1 1 d . . . . .
H19 H 0.5145 0.2041 0.6194 0.051 Uiso 1 1 calc R . . . .
C20 C 0.6786(3) 0.1284(3) 0.6200(2) 0.0483(6) Uani 1 1 d . . . . .
H20 H 0.7404 0.1100 0.5744 0.058 Uiso 1 1 calc R . . . .
C21 C 0.7088(3) 0.0935(2) 0.73633(19) 0.0419(5) Uani 1 1 d . . . . .
C22 C 0.6282(3) 0.1165(2) 0.81535(19) 0.0427(5) Uani 1 1 d . . . . .
H22 H 0.5508 0.1559 0.7964 0.051 Uiso 1 1 calc R . . . .
C23 C 0.6643(3) 0.0802(2) 0.9215(2) 0.0500(6) Uani 1 1 d . . . . .
H23 H 0.6114 0.0989 0.9742 0.060 Uiso 1 1 calc R . . . .
C24 C 0.8441(4) -0.0036(3) 0.8777(2) 0.0612(8) Uani 1 1 d . . . . .
H24 H 0.9175 -0.0465 0.8977 0.073 Uiso 1 1 calc R . . . .
C25 C 0.8189(3) 0.0316(3) 0.7706(2) 0.0574(7) Uani 1 1 d . . . . .
H25 H 0.8760 0.0139 0.7209 0.069 Uiso 1 1 calc R . . . .
O2W O 0.8011(3) 1.01111(17) 0.19379(15) 0.0600(5) Uani 1 1 d . . . . .
H2WA H 0.7770 0.9391 0.2093 0.090 Uiso 1 1 d G . . . .
H2WB H 0.7887 1.0059 0.1205 0.090 Uiso 1 1 d G . . . .

loop_
_atom_site_aniso_label
_atom_site_aniso_U_11
_atom_site_aniso_U_22
_atom_site_aniso_U_33
_atom_site_aniso_U_23
_atom_site_aniso_U_13
_atom_site_aniso_U_12
Co1 0.0328(2) 0.0302(3) 0.0204(2) 0.00421(17) 0.00923(17) 0.00527(17)
O1 0.0455(9) 0.0354(9) 0.0234(7) 0.0034(6) 0.0059(6) 0.0076(7)
O1W 0.0476(9) 0.0395(9) 0.0252(7) 0.0095(7) 0.0119(7) 0.0127(7)
O2 0.0636(11) 0.0381(10) 0.0306(8) 0.0052(7) 0.0015(8) 0.0115(8)
N3 0.0375(10) 0.0507(12) 0.0269(9) 0.0076(9) 0.0022(8) -0.0015(9)
N4 0.0381(10) 0.0371(10) 0.0301(9) 0.0058(8) 0.0144(8) 0.0070(8)
C1 0.0328(10) 0.0373(12) 0.0240(9) 0.0044(9) 0.0119(8) 0.0079(9)
C2 0.0315(10) 0.0393(12) 0.0229(10) 0.0021(9) 0.0088(8) 0.0087(9)
C3 0.0459(12) 0.0362(12) 0.0297(11) 0.0062(10) 0.0096(10) 0.0061(10)
C4 0.0458(13) 0.0375(13) 0.0292(11) -0.0006(10) 0.0064(10) 0.0010(10)
C5 0.0305(10) 0.0453(13) 0.0247(10) 0.0061(10) 0.0106(8) 0.0077(10)
C6 0.0371(11) 0.0377(12) 0.0310(11) 0.0095(10) 0.0118(9) 0.0119(10)
C7 0.0369(11) 0.0361(12) 0.0271(10) -0.0008(9) 0.0109(9) 0.0104(9)
C8 0.0303(11) 0.0624(16) 0.0324(11) 0.0144(11) 0.0117(9) 0.0136(11)
C9 0.0301(10) 0.0437(13) 0.0270(10) 0.0113(9) 0.0078(8) 0.0155(9)
C10 0.0386(12) 0.0463(14) 0.0381(12) -0.0014(11) 0.0150(10) -0.0008(10)
C11 0.0401(12) 0.0480(14) 0.0346(11) -0.0058(11) 0.0147(10) 0.0058(11)
C12 0.0485(13) 0.0340(12) 0.0519(14) 0.0014(11) 0.0241(11) 0.0041(10)
C13 0.0514(14) 0.0385(13) 0.0469(13) 0.0030(11) 0.0262(11) 0.0120(11)
N1 0.0458(11) 0.0484(12) 0.0336(10) 0.0137(9) 0.0107(8) 0.0093(9)
N2 0.0718(15) 0.0543(14) 0.0343(11) 0.0115(10) 0.0045(10) 0.0199(12)
C14 0.0427(12) 0.0502(15) 0.0345(12) 0.0100(11) 0.0175(10) 0.0076(11)
C15 0.0444(13) 0.0548(15) 0.0397(12) 0.0150(11) 0.0155(10) 0.0228(12)
C16 0.0378(11) 0.0440(13) 0.0314(11) 0.0112(10) 0.0113(9) 0.0106(10)
C17 0.0590(15) 0.0615(17) 0.0377(12) 0.0161(12) 0.0200(11) 0.0302(13)
C18 0.0598(16) 0.0666(18) 0.0459(14) 0.0222(13) 0.0170(12) 0.0331(14)
C19 0.0469(13) 0.0512(15) 0.0321(11) 0.0107(11) 0.0134(10) 0.0171(11)
C20 0.0529(14) 0.0660(17) 0.0363(12) 0.0180(12) 0.0188(11) 0.0258(13)
C21 0.0447(13) 0.0462(14) 0.0344(11) 0.0083(11) 0.0078(10) 0.0155(11)
C22 0.0507(13) 0.0437(14) 0.0377(12) 0.0139(11) 0.0134(11) 0.0172(11)
C23 0.0649(16) 0.0477(15) 0.0358(12) 0.0067(11) 0.0162(12) 0.0119(13)
C24 0.0712(18) 0.074(2) 0.0434(14) 0.0157(14) 0.0061(13) 0.0390(17)
C25 0.0613(16) 0.080(2) 0.0404(13) 0.0152(14) 0.0124(12) 0.0392(16)
O2W 0.0873(14) 0.0417(11) 0.0411(10) 0.0037(8) 0.0142(10) 0.0064(10)

loop_
_atom_type_symbol
_atom_type_description
_atom_type_scat_dispersion_real
_atom_type_scat_dispersion_imag
_atom_type_scat_source
C C 0.0033 0.0016 'International Tables Vol C Tables 4.2.6.8 and 6.1.1.4'
H H 0.0000 0.0000 'International Tables Vol C Tables 4.2.6.8 and 6.1.1.4'
Co Co 0.3494 0.9721 'International Tables Vol C Tables 4.2.6.8 and 6.1.1.4'
N N 0.0061 0.0033 'International Tables Vol C Tables 4.2.6.8 and 6.1.1.4'
O O 0.0106 0.0060 'International Tables Vol C Tables 4.2.6.8 and 6.1.1.4'

loop_
_geom_angle_atom_site_label_1
_geom_angle_atom_site_label_2
_geom_angle_atom_site_label_3
_geom_angle
_geom_angle_site_symmetry_1
_geom_angle_site_symmetry_3
O1 Co1 O1 180.00(4) 2_665 .
O1 Co1 O1W 88.15(6) . .
O1 Co1 O1W 91.85(6) 2_665 .
O1 Co1 O1W 91.85(6) . 2_665
O1 Co1 O1W 88.15(6) 2_665 2_665
O1 Co1 N4 88.65(6) . 2_666
O1 Co1 N4 91.35(6) 2_665 2_666
O1 Co1 N4 88.65(6) 2_665 1_554
O1 Co1 N4 91.35(6) . 1_554
O1W Co1 O1W 180.0 2_665 .
O1W Co1 N4 89.78(6) 2_665 2_666
O1W Co1 N4 90.22(6) 2_665 1_554
O1W Co1 N4 90.22(6) . 2_666
O1W Co1 N4 89.78(6) . 1_554
N4 Co1 N4 180.00(10) 2_666 1_554
C1 O1 Co1 131.14(14) . .
Co1 O1W H1WA 110.0 . .
Co1 O1W H1WB 89.4 . .
H1WA O1W H1WB 122.6 . .
C5 N3 H3 117.1 . .
C5 N3 C8 125.8(2) . .
C8 N3 H3 117.1 . .
C11 N4 Co1 123.05(14) . 1_556
C12 N4 Co1 119.83(15) . 1_556
C12 N4 C11 116.64(18) . .
O1 C1 O2 123.85(18) . .
O1 C1 C2 117.69(19) . .
O2 C1 C2 118.46(19) . .
C3 C2 C1 121.0(2) . .
C7 C2 C1 121.26(19) . .
C7 C2 C3 117.72(18) . .
C2 C3 H3A 119.5 . .
C4 C3 C2 121.1(2) . .
C4 C3 H3A 119.5 . .
C3 C4 H4 119.3 . .
C3 C4 C5 121.4(2) . .
C5 C4 H4 119.3 . .
N3 C5 C4 118.6(2) . .
N3 C5 C6 123.4(2) . .
C6 C5 C4 117.92(18) . .
C5 C6 H6 119.9 . .
C7 C6 C5 120.3(2) . .
C7 C6 H6 119.9 . .
C2 C7 H7 119.2 . .
C6 C7 C2 121.6(2) . .
C6 C7 H7 119.2 . .
N3 C8 H8A 109.1 . .
N3 C8 H8B 109.1 . .
N3 C8 C9 112.39(18) . .
H8A C8 H8B 107.9 . .
C9 C8 H8A 109.1 . .
C9 C8 H8B 109.1 . .
C10 C9 C8 120.4(2) . .
C13 C9 C8 123.1(2) . .
C13 C9 C10 116.47(19) . .
C9 C10 H10 120.2 . .
C9 C10 C11 119.6(2) . .
C11 C10 H10 120.2 . .
N4 C11 C10 123.5(2) . .
N4 C11 H11 118.2 . .
C10 C11 H11 118.2 . .
N4 C12 H12 118.5 . .
N4 C12 C13 123.0(2) . .
C13 C12 H12 118.5 . .
C9 C13 C12 120.7(2) . .
C9 C13 H13 119.7 . .
C12 C13 H13 119.7 . .
C14 N1 C18 116.02(19) . .
C23 N2 C24 115.9(2) . .
N1 C14 H14 117.6 . .
N1 C14 C15 124.8(2) . .
C15 C14 H14 117.6 . .
C14 C15 H15 120.3 . .
C14 C15 C16 119.3(2) . .
C16 C15 H15 120.3 . .
C15 C16 C19 123.1(2) . .
C17 C16 C15 116.24(19) . .
C17 C16 C19 120.67(19) . .
C16 C17 H17 119.8 . .
C18 C17 C16 120.5(2) . .
C18 C17 H17 119.8 . .
N1 C18 C17 123.2(2) . .
N1 C18 H18 118.4 . .
C17 C18 H18 118.4 . .
C16 C19 H19 117.3 . .
C20 C19 C16 125.3(2) . .
C20 C19 H19 117.3 . .
C19 C20 H20 116.4 . .
C19 C20 C21 127.2(2) . .
C21 C20 H20 116.4 . .
C22 C21 C20 123.3(2) . .
C25 C21 C20 120.2(2) . .
C25 C21 C22 116.5(2) . .
C21 C22 H22 120.5 . .
C23 C22 C21 119.0(2) . .
C23 C22 H22 120.5 . .
N2 C23 C22 124.7(2) . .
N2 C23 H23 117.6 . .
C22 C23 H23 117.6 . .
N2 C24 H24 118.2 . .
N2 C24 C25 123.7(3) . .
C25 C24 H24 118.2 . .
C21 C25 H25 119.9 . .
C24 C25 C21 120.1(2) . .
C24 C25 H25 119.9 . .
H2WA O2W H2WB 109.4 . .

loop_
_geom_bond_atom_site_label_1
_geom_bond_atom_site_label_2
_geom_bond_distance
_geom_bond_site_symmetry_2
Co1 O1 2.0894(13) 2_665
Co1 O1 2.0894(14) .
Co1 O1W 2.1037(15) 2_665
Co1 O1W 2.1038(15) .
Co1 N4 2.1883(16) 2_666
Co1 N4 2.1883(16) 1_554
O1 C1 1.260(3) .
O1W H1WA 0.8630 .
O1W H1WB 0.8499 .
O2 C1 1.264(3) .
N3 H3 0.8600 .
N3 C5 1.375(3) .
N3 C8 1.449(3) .
N4 Co1 2.1883(16) 1_556
N4 C11 1.328(3) .
N4 C12 1.328(3) .
C1 C2 1.495(3) .
C2 C3 1.395(3) .
C2 C7 1.392(3) .
C3 H3A 0.9300 .
C3 C4 1.376(3) .
C4 H4 0.9300 .
C4 C5 1.398(3) .
C5 C6 1.396(3) .
C6 H6 0.9300 .
C6 C7 1.391(3) .
C7 H7 0.9300 .
C8 H8A 0.9700 .
C8 H8B 0.9700 .
C8 C9 1.517(3) .
C9 C10 1.381(3) .
C9 C13 1.368(3) .
C10 H10 0.9300 .
C10 C11 1.383(3) .
C11 H11 0.9300 .
C12 H12 0.9300 .
C12 C13 1.378(3) .
C13 H13 0.9300 .
N1 C14 1.324(3) .
N1 C18 1.337(3) .
N2 C23 1.326(3) .
N2 C24 1.330(3) .
C14 H14 0.9300 .
C14 C15 1.370(3) .
C15 H15 0.9300 .
C15 C16 1.389(3) .
C16 C17 1.381(3) .
C16 C19 1.466(3) .
C17 H17 0.9300 .
C17 C18 1.375(3) .
C18 H18 0.9300 .
C19 H19 0.9300 .
C19 C20 1.308(3) .
C20 H20 0.9300 .
C20 C21 1.470(3) .
C21 C22 1.388(3) .
C21 C25 1.381(3) .
C22 H22 0.9300 .
C22 C23 1.368(3) .
C23 H23 0.9300 .
C24 H24 0.9300 .
C24 C25 1.368(3) .
C25 H25 0.9300 .
O2W H2WA 0.8498 .
O2W H2WB 0.8501 .

loop_
_geom_hbond_atom_site_label_D
_geom_hbond_atom_site_label_H
_geom_hbond_atom_site_label_A
_geom_hbond_distance_DH
_geom_hbond_distance_HA
_geom_hbond_distance_DA
_geom_hbond_angle_DHA
_geom_hbond_site_symmetry_A
O1W H1WA N1 0.86 1.89 2.751(2) 174.9 .
O1W H1WB O1 0.85 2.50 3.013(2) 119.4 2_665
O1W H1WB O2 0.85 1.83 2.672(2) 172.7 2_665
N3 H3 O2W 0.86 2.15 3.004(3) 169.8 2_776
O2W H2WA O2 0.85 1.96 2.778(3) 162.8 .
O2W H2WB N2 0.85 1.98 2.823(3) 171.7 1_564

loop_
_geom_torsion_atom_site_label_1
_geom_torsion_atom_site_label_2
_geom_torsion_atom_site_label_3
_geom_torsion_atom_site_label_4
_geom_torsion
_geom_torsion_site_symmetry_1
_geom_torsion_site_symmetry_2
_geom_torsion_site_symmetry_3
_geom_torsion_site_symmetry_4
Co1 O1 C1 O2 2.4(3) . . . .
Co1 O1 C1 C2 -178.38(12) . . . .
Co1 N4 C11 C10 -169.56(18) 1_556 . . .
Co1 N4 C12 C13 170.41(19) 1_556 . . .
O1 C1 C2 C3 171.72(19) . . . .
O1 C1 C2 C7 -9.1(3) . . . .
O2 C1 C2 C3 -9.0(3) . . . .
O2 C1 C2 C7 170.16(19) . . . .
N3 C5 C6 C7 -177.67(18) . . . .
N3 C8 C9 C10 -66.2(3) . . . .
N3 C8 C9 C13 111.8(3) . . . .
N4 C12 C13 C9 -1.2(4) . . . .
C1 C2 C3 C4 -179.76(19) . . . .
C1 C2 C7 C6 -179.88(17) . . . .
C2 C3 C4 C5 -0.2(3) . . . .
C3 C2 C7 C6 -0.7(3) . . . .
C3 C4 C5 N3 178.1(2) . . . .
C3 C4 C5 C6 -1.0(3) . . . .
C4 C5 C6 C7 1.3(3) . . . .
C5 N3 C8 C9 -86.7(3) . . . .
C5 C6 C7 C2 -0.5(3) . . . .
C7 C2 C3 C4 1.1(3) . . . .
C8 N3 C5 C4 -178.16(19) . . . .
C8 N3 C5 C6 0.8(3) . . . .
C8 C9 C10 C11 175.0(2) . . . .
C8 C9 C13 C12 -174.4(2) . . . .
C9 C10 C11 N4 0.1(4) . . . .
C10 C9 C13 C12 3.7(3) . . . .
C11 N4 C12 C13 -1.9(4) . . . .
C12 N4 C11 C10 2.5(4) . . . .
C13 C9 C10 C11 -3.1(3) . . . .
N1 C14 C15 C16 0.4(4) . . . .
N2 C24 C25 C21 -1.3(5) . . . .
C14 N1 C18 C17 -1.1(4) . . . .
C14 C15 C16 C17 -0.5(4) . . . .
C14 C15 C16 C19 177.8(2) . . . .
C15 C16 C17 C18 -0.3(4) . . . .
C15 C16 C19 C20 11.0(4) . . . .
C16 C17 C18 N1 1.1(4) . . . .
C16 C19 C20 C21 -177.7(2) . . . .
C17 C16 C19 C20 -170.8(3) . . . .
C18 N1 C14 C15 0.4(4) . . . .
C19 C16 C17 C18 -178.6(2) . . . .
C19 C20 C21 C22 -1.0(5) . . . .
C19 C20 C21 C25 177.1(3) . . . .
C20 C21 C22 C23 179.8(3) . . . .
C20 C21 C25 C24 -178.3(3) . . . .
C21 C22 C23 N2 -2.1(4) . . . .
C22 C21 C25 C24 -0.1(4) . . . .
C23 N2 C24 C25 0.9(4) . . . .
C24 N2 C23 C22 0.8(4) . . . .
C25 C21 C22 C23 1.6(4) . . . .
